data_4328610
loop_
_publ_author_name
'Michael H. Holthausen'
'Kai-Oliver Feldmann'
'Stephen Schulz'
'Alexander Hepp'
'Jan J. Weigand'

_publ_section_title
;
 Formation of Cationic [RP5Cl]+-Cages via Insertion of [RPCl]+-Cations
 into a P-P Bond of the P4 Tetrahedron
;
_journal_name_full 'Inorganic Chemistry'
_journal_page_first 3374
_journal_page_last 3387
_journal_paper_doi 10.1021/ic2013304
_journal_volume 51
_journal_year 2012
_chemical_formula_moiety 'C6 H5 Cl P5, Cl4 Ga '
_chemical_formula_sum 'C6 H5 Cl5 Ga P5'
_chemical_formula_weight 478.92
_chemical_name_systematic
;
 ?
;
_space_group_IT_number 14
_symmetry_cell_setting monoclinic
_symmetry_space_group_name_Hall '-P 2ybc'
_symmetry_space_group_name_H-M 'P 1 21/c 1'
_atom_sites_solution_hydrogens geom
_atom_sites_solution_primary direct
_atom_sites_solution_secondary difmap
_audit_creation_method SHELXL-97
_cell_angle_alpha 90.00
_cell_angle_beta 92.3070(10)
_cell_angle_gamma 90.00
_cell_formula_units_Z 4
_cell_length_a 8.4378(5)
_cell_length_b 15.2665(9)
_cell_length_c 12.3411(7)
_cell_measurement_reflns_used 900
_cell_measurement_temperature 153(2)
_cell_measurement_theta_max 22.5
_cell_measurement_theta_min 1
_cell_volume 1588.44(16)
_computing_cell_refinement 'APEX2(Bruker AXS, 2007)'
_computing_data_collection 'APEX2(Bruker AXS, 2007)'
_computing_data_reduction 'SAINT,SADABS (Bruker AXS, 2007 )'
_computing_molecular_graphics
;
ORTEP3,L.J. Farrugia, J. Appl. Cryst. (1997) 30, 565
;
_computing_structure_refinement
;
SHELXL-97, G. M. Sheldrick, Acta Cryst. (2008) A64, 112-122
;
_computing_structure_solution
;
SHELXS-97 , G. M. Sheldrick, Acta Cryst. (2008) A64, 112-122
;
_diffrn_ambient_temperature 153(1)
_diffrn_detector_area_resol_mean 80
_diffrn_measured_fraction_theta_full 1.000
_diffrn_measured_fraction_theta_max 1.000
_diffrn_measurement_device_type 'CCD area detector'
_diffrn_measurement_method 'Omega and Phi scans'
_diffrn_radiation_monochromator graphite
_diffrn_radiation_source 'rotating anode'
_diffrn_radiation_type MoK\a
_diffrn_radiation_wavelength 0.71073
_diffrn_reflns_av_R_equivalents 0.0252
_diffrn_reflns_av_sigmaI/netI 0.0213
_diffrn_reflns_limit_h_max 11
_diffrn_reflns_limit_h_min -11
_diffrn_reflns_limit_k_max 20
_diffrn_reflns_limit_k_min -20
_diffrn_reflns_limit_l_max 16
_diffrn_reflns_limit_l_min -16
_diffrn_reflns_number 17396
_diffrn_reflns_theta_full 25.00
_diffrn_reflns_theta_max 29.13
_diffrn_reflns_theta_min 2.12
_exptl_absorpt_coefficient_mu 3.050
_exptl_absorpt_correction_T_max 0.9415
_exptl_absorpt_correction_T_min 0.7709
_exptl_absorpt_correction_type multi-scan
_exptl_absorpt_process_details
; 
 Corrections were done with the SADABS program, utilizing the none merged
 raw data obtained from the integration process. Integration and final cell
 refinement were done with SAINT.

 SADABS reports ratio of Tmin/Tmax =  0.781934 

;
_exptl_crystal_colour colourless
_exptl_crystal_density_diffrn 2.003
_exptl_crystal_description plate
_exptl_crystal_F_000 928
_exptl_crystal_size_max 0.09
_exptl_crystal_size_mid 0.05
_exptl_crystal_size_min 0.02
_refine_diff_density_max 0.366
_refine_diff_density_min -0.310
_refine_diff_density_rms 0.060
_refine_ls_extinction_method none
_refine_ls_goodness_of_fit_ref 1.013
_refine_ls_hydrogen_treatment noref
_refine_ls_matrix_type full
_refine_ls_number_parameters 154
_refine_ls_number_reflns 4266
_refine_ls_number_restraints 0
_refine_ls_restrained_S_all 1.013
_refine_ls_R_factor_all 0.0237
_refine_ls_R_factor_gt 0.0191
_refine_ls_shift/su_max 0.033
_refine_ls_shift/su_mean 0.007
_refine_ls_structure_factor_coef Fsqd
_refine_ls_weighting_details 'calc w=1/[\s^2^(Fo^2^)+(0.0173P)^2^+0.4913P] where P=(Fo^2^+2Fc^2^)/3'
_refine_ls_weighting_scheme calc
_refine_ls_wR_factor_gt 0.0408
_refine_ls_wR_factor_ref 0.0423
_reflns_number_gt 3803
_reflns_number_total 4266
_reflns_threshold_expression >2sigma(I)
_cod_data_source_file ic2013304_si_006.cif
_cod_data_source_block sad
_cod_original_sg_symbol_H-M 'P 21/c'
_cod_database_code 4328610

loop_
_symmetry_equiv_pos_as_xyz
'x, y, z'
'-x, y+1/2, -z+1/2'
'-x, -y, -z'
'x, -y-1/2, z-1/2'

loop_
_atom_site_label
_atom_site_type_symbol
_atom_site_fract_x
_atom_site_fract_y
_atom_site_fract_z
_atom_site_U_iso_or_equiv
_atom_site_adp_type
_atom_site_occupancy
_atom_site_symmetry_multiplicity
_atom_site_calc_flag
_atom_site_refinement_flags
C1 C 0.94083(17) 0.68095(9) 0.54792(11) 0.0168(3) Uani 1 1 d .
C2 C 0.80115(18) 0.65441(10) 0.59446(12) 0.0221(3) Uani 1 1 d .
H2 H 0.7087 0.6899 0.5880 0.027 Uiso 1 1 calc R
C3 C 0.7983(2) 0.57560(11) 0.65043(13) 0.0277(3) Uani 1 1 d .
H3 H 0.7039 0.5573 0.6832 0.033 Uiso 1 1 calc R
C4 C 0.9327(2) 0.52366(10) 0.65854(13) 0.0273(3) Uani 1 1 d .
H4 H 0.9296 0.4696 0.6965 0.033 Uiso 1 1 calc R
C5 C 1.0718(2) 0.54976(10) 0.61187(13) 0.0261(3) Uani 1 1 d .
H5 H 1.1635 0.5137 0.6179 0.031 Uiso 1 1 calc R
C6 C 1.07705(18) 0.62822(10) 0.55658(12) 0.0211(3) Uani 1 1 d .
H6 H 1.1722 0.6464 0.5246 0.025 Uiso 1 1 calc R
P1 P 0.95712(4) 0.78455(2) 0.48216(3) 0.01593(7) Uani 1 1 d .
P2 P 1.09762(5) 0.78989(3) 0.33967(3) 0.02217(9) Uani 1 1 d .
P3 P 1.11303(5) 0.87810(3) 0.56402(3) 0.02107(8) Uani 1 1 d .
P4 P 1.15691(5) 0.92662(3) 0.39574(4) 0.02727(9) Uani 1 1 d .
P5 P 1.29764(5) 0.81853(3) 0.46098(3) 0.02118(8) Uani 1 1 d .
Cl1 Cl 0.73707(4) 0.83141(3) 0.45586(3) 0.02556(8) Uani 1 1 d .
Cl2 Cl 0.19591(4) 0.15299(2) 0.24404(3) 0.02215(8) Uani 1 1 d .
Cl3 Cl 0.53090(4) 0.04305(2) 0.35891(3) 0.02411(8) Uani 1 1 d .
Cl4 Cl 0.52733(5) 0.10634(3) 0.08223(3) 0.02815(9) Uani 1 1 d .
Cl5 Cl 0.55636(4) 0.27019(2) 0.28766(3) 0.02192(8) Uani 1 1 d .
Ga1 Ga 0.454880(18) 0.143092(10) 0.241726(13) 0.01669(4) Uani 1 1 d .

loop_
_atom_site_aniso_label
_atom_site_aniso_U_11
_atom_site_aniso_U_22
_atom_site_aniso_U_33
_atom_site_aniso_U_23
_atom_site_aniso_U_13
_atom_site_aniso_U_12
C1 0.0175(7) 0.0176(7) 0.0152(6) -0.0011(5) 0.0003(5) -0.0023(5)
C2 0.0196(7) 0.0249(8) 0.0220(7) -0.0024(6) 0.0039(6) -0.0031(6)
C3 0.0312(9) 0.0280(9) 0.0242(8) -0.0002(6) 0.0060(7) -0.0117(7)
C4 0.0424(10) 0.0189(7) 0.0204(8) 0.0015(6) -0.0015(7) -0.0058(7)
C5 0.0315(9) 0.0229(8) 0.0238(8) 0.0007(6) -0.0006(7) 0.0036(6)
C6 0.0203(7) 0.0223(7) 0.0210(7) -0.0001(6) 0.0029(6) 0.0003(6)
P1 0.01274(16) 0.01878(18) 0.01629(17) 0.00033(13) 0.00096(13) -0.00008(13)
P2 0.01893(19) 0.0321(2) 0.01562(18) -0.00042(15) 0.00226(14) -0.00696(16)
P3 0.01882(18) 0.02257(19) 0.02195(19) -0.00499(15) 0.00227(15) -0.00269(15)
P4 0.0272(2) 0.0240(2) 0.0306(2) 0.00806(17) 0.00065(17) -0.00547(17)
P5 0.01371(17) 0.0285(2) 0.02131(19) -0.00249(16) 0.00068(14) -0.00103(15)
Cl1 0.01534(16) 0.0310(2) 0.0302(2) 0.00181(15) -0.00071(14) 0.00526(14)
Cl2 0.01442(16) 0.02484(18) 0.02709(18) -0.00121(14) -0.00032(13) -0.00045(13)
Cl3 0.02272(18) 0.02279(18) 0.02646(19) 0.00553(14) -0.00354(14) -0.00127(14)
Cl4 0.0318(2) 0.0324(2) 0.02054(18) -0.00432(15) 0.00486(15) 0.00402(16)
Cl5 0.01955(17) 0.02209(17) 0.02434(17) -0.00254(14) 0.00364(14) -0.00446(13)
Ga1 0.01388(8) 0.01888(8) 0.01732(8) -0.00002(6) 0.00070(6) -0.00012(6)

loop_
_atom_type_symbol
_atom_type_description
_atom_type_scat_dispersion_real
_atom_type_scat_dispersion_imag
_atom_type_scat_source
C C 0.0033 0.0016 'International Tables Vol C Tables 4.2.6.8 and 6.1.1.4'
H H 0.0000 0.0000 'International Tables Vol C Tables 4.2.6.8 and 6.1.1.4'
P P 0.1023 0.0942 'International Tables Vol C Tables 4.2.6.8 and 6.1.1.4'
Cl Cl 0.1484 0.1585 'International Tables Vol C Tables 4.2.6.8 and 6.1.1.4'
Ga Ga 0.2307 1.6083 'International Tables Vol C Tables 4.2.6.8 and 6.1.1.4'

loop_
_geom_angle_atom_site_label_1
_geom_angle_atom_site_label_2
_geom_angle_atom_site_label_3
_geom_angle
C2 C1 C6 120.39(14)
C2 C1 P1 121.82(11)
C6 C1 P1 117.70(11)
C3 C2 C1 119.32(15)
C3 C2 H2 120.3
C1 C2 H2 120.3
C4 C3 C2 120.12(15)
C4 C3 H3 119.9
C2 C3 H3 119.9
C3 C4 C5 120.68(15)
C3 C4 H4 119.7
C5 C4 H4 119.7
C6 C5 C4 119.94(15)
C6 C5 H5 120.0
C4 C5 H5 120.0
C5 C6 C1 119.54(14)
C5 C6 H6 120.2
C1 C6 H6 120.2
C1 P1 Cl1 107.58(5)
C1 P1 P2 117.26(5)
Cl1 P1 P2 112.94(2)
C1 P1 P3 115.39(5)
Cl1 P1 P3 112.45(2)
P2 P1 P3 90.68(2)
P1 P2 P4 84.68(2)
P1 P2 P5 83.541(19)
P4 P2 P5 57.597(18)
P1 P3 P5 83.73(2)
P1 P3 P4 84.60(2)
P5 P3 P4 57.737(19)
P5 P4 P2 61.298(19)
P5 P4 P3 60.974(18)
P2 P4 P3 86.31(2)
P4 P5 P3 61.29(2)
P4 P5 P2 61.105(19)
P3 P5 P2 86.37(2)
Cl4 Ga1 Cl3 109.630(17)
Cl4 Ga1 Cl5 110.166(16)
Cl3 Ga1 Cl5 110.350(16)
Cl4 Ga1 Cl2 110.417(16)
Cl3 Ga1 Cl2 107.836(16)
Cl5 Ga1 Cl2 108.403(15)

loop_
_geom_bond_atom_site_label_1
_geom_bond_atom_site_label_2
_geom_bond_distance
C1 C2 1.392(2)
C1 C6 1.404(2)
C1 P1 1.7855(15)
C2 C3 1.388(2)
C2 H2 0.9500
C3 C4 1.384(2)
C3 H3 0.9500
C4 C5 1.387(2)
C4 H4 0.9500
C5 C6 1.380(2)
C5 H5 0.9500
C6 H6 0.9500
P1 Cl1 2.0040(5)
P1 P2 2.1615(5)
P1 P3 2.1644(5)
P2 P4 2.2491(6)
P2 P5 2.2533(5)
P3 P5 2.2428(6)
P3 P4 2.2496(6)
P4 P5 2.1690(6)
Cl2 Ga1 2.1917(4)
Cl3 Ga1 2.1819(4)
Cl4 Ga1 2.1587(4)
Cl5 Ga1 2.1864(4)
